data_1546124
loop_
_publ_author_name
'Xu, Wei'
'Wang, Gaonan'
'Sun, Ning'
'Liu, Yuanhong'

_publ_section_title
;
 Gold-Catalyzed Formal [3 + 2] Cycloaddition of Ynamides with
 4,5-Dihydro-1,2,4-oxadiazoles: Synthesis of Functionalized
 4-Aminoimidazoles.
;
_journal_issue 12
_journal_name_full 'Organic letters'
_journal_page_first 3307
_journal_page_last 3310
_journal_paper_doi 10.1021/acs.orglett.7b01469
_journal_volume 19
_journal_year 2017
_chemical_formula_sum 'C24 H23 N3 O3 S'
_chemical_formula_weight 433.51
_chemical_name_systematic
; 
 ? 
;
_space_group_crystal_system orthorhombic
_space_group_IT_number 61
_space_group_name_Hall '-P 2ac 2ab'
_space_group_name_H-M_alt 'P b c a'
_symmetry_space_group_name_Hall '-P 2ac 2ab'
_symmetry_space_group_name_H-M 'P b c a'
_atom_sites_solution_hydrogens geom
_audit_creation_method SHELXL-2013
_cell_angle_alpha 90
_cell_angle_beta 90
_cell_angle_gamma 90
_cell_formula_units_Z 8
_cell_length_a 15.862(2)
_cell_length_b 15.219(2)
_cell_length_c 18.723(3)
_cell_measurement_reflns_used 4095
_cell_measurement_temperature 293(2)
_cell_measurement_theta_max 44.421
_cell_measurement_theta_min 4.300
_cell_volume 4519.8(11)
_computing_cell_refinement 'Bruker SMART'
_computing_data_collection 'Bruker SMART'
_computing_data_reduction 'Bruker SHELXTL'
_computing_molecular_graphics 'Bruker SHELXTL'
_computing_publication_material 'Bruker SHELXTL'
_computing_structure_refinement 'SHELXL-2013 (Sheldrick, 2013)'
_computing_structure_solution 'Bruker SHELXTL'
_diffrn_ambient_temperature 293(2)
_diffrn_measured_fraction_theta_full 0.975
_diffrn_measured_fraction_theta_max 1.000
_diffrn_measurement_device_type 'CCD area detector'
_diffrn_measurement_method 'phi and omega scans'
_diffrn_radiation_type MoK\a
_diffrn_radiation_wavelength 0.71073
_diffrn_reflns_av_R_equivalents 0.0497
_diffrn_reflns_av_unetI/netI 0.0336
_diffrn_reflns_Laue_measured_fraction_full 0.975
_diffrn_reflns_Laue_measured_fraction_max 1.000
_diffrn_reflns_limit_h_max 18
_diffrn_reflns_limit_h_min -17
_diffrn_reflns_limit_k_max 17
_diffrn_reflns_limit_k_min -18
_diffrn_reflns_limit_l_max 21
_diffrn_reflns_limit_l_min -22
_diffrn_reflns_number 23563
_diffrn_reflns_point_group_measured_fraction_full 0.975
_diffrn_reflns_point_group_measured_fraction_max 1.000
_diffrn_reflns_theta_full 25.242
_diffrn_reflns_theta_max 24.999
_diffrn_reflns_theta_min 2.150
_exptl_absorpt_coefficient_mu 0.173
_exptl_absorpt_correction_T_max 0.7456
_exptl_absorpt_correction_T_min 0.6763
_exptl_absorpt_correction_type multi-scan
_exptl_absorpt_process_details sadabs
_exptl_crystal_colour colorless
_exptl_crystal_density_diffrn 1.274
_exptl_crystal_description prismatic
_exptl_crystal_F_000 1824
_exptl_crystal_size_max 0.20
_exptl_crystal_size_mid 0.17
_exptl_crystal_size_min 0.14
_refine_diff_density_max 0.514
_refine_diff_density_min -0.148
_refine_diff_density_rms 0.045
_refine_ls_extinction_method none
_refine_ls_goodness_of_fit_ref 1.043
_refine_ls_hydrogen_treatment constr
_refine_ls_matrix_type full
_refine_ls_number_parameters 282
_refine_ls_number_reflns 3983
_refine_ls_number_restraints 0
_refine_ls_restrained_S_all 1.043
_refine_ls_R_factor_all 0.0756
_refine_ls_R_factor_gt 0.0520
_refine_ls_shift/su_max 0.007
_refine_ls_shift/su_mean 0.000
_refine_ls_structure_factor_coef Fsqd
_refine_ls_weighting_details 'w=1/[\s^2^(Fo^2^)+(0.0767P)^2^+1.8031P] where P=(Fo^2^+2Fc^2^)/3'
_refine_ls_weighting_scheme calc
_refine_ls_wR_factor_gt 0.1406
_refine_ls_wR_factor_ref 0.1577
_reflns_Friedel_coverage 0.000
_reflns_number_gt 2792
_reflns_number_total 3983
_reflns_threshold_expression 'I > 2\s(I)'
_cod_data_source_file ol7b01469_si_003.cif
_cod_data_source_block cd17172
_cod_depositor_comments 'Adding full bibliography for 1546124.cif.'
_cod_original_cell_volume 4519.7(11)
_cod_database_code 1546124
_shelx_space_group_comment
; 
The symmetry employed for this shelxl refinement is uniquely defined 
by the following loop, which should always be used as a source of 
symmetry information in preference to the above space-group names. 
They are only intended as comments. 
;
_shelxl_version_number 2013-4

loop_
_space_group_symop_operation_xyz
'x, y, z'
'-x+1/2, -y, z+1/2'
'-x, y+1/2, -z+1/2'
'x+1/2, -y+1/2, -z'
'-x, -y, -z'
'x-1/2, y, -z-1/2'
'x, -y-1/2, z-1/2'
'-x-1/2, y-1/2, z'

loop_
_atom_site_label
_atom_site_type_symbol
_atom_site_fract_x
_atom_site_fract_y
_atom_site_fract_z
_atom_site_U_iso_or_equiv
_atom_site_adp_type
_atom_site_occupancy
_atom_site_site_symmetry_order
_atom_site_calc_flag
_atom_site_refinement_flags_posn
_atom_site_refinement_flags_adp
S1 S 0.01441(5) 0.10714(4) 0.40121(4) 0.0569(2) Uani 1 1 d . .
N1 N 0.05943(16) 0.13965(15) 0.24444(12) 0.0621(6) Uani 1 1 d . .
N2 N 0.09599(17) 0.13877(17) 0.12707(13) 0.0709(7) Uani 1 1 d . .
N3 N 0.09099(14) 0.16392(14) 0.36581(11) 0.0536(6) Uani 1 1 d . .
O1 O 0.12595(16) 0.07576(14) 0.23620(10) 0.0815(7) Uani 1 1 d . .
O2 O 0.03276(15) 0.10237(14) 0.47516(10) 0.0778(6) Uani 1 1 d . .
O3 O -0.06192(13) 0.14606(14) 0.37844(12) 0.0748(6) Uani 1 1 d . .
C1 C 0.1616(2) 0.0918(2) 0.16570(16) 0.0693(8) Uani 1 1 d . .
H1 H 0.2122 0.1284 0.1697 0.083 Uiso 1 1 calc R U
C2 C 0.0437(2) 0.16717(18) 0.17347(15) 0.0620(7) Uani 1 1 d . .
C3 C -0.03242(18) 0.22032(18) 0.15709(15) 0.0587(7) Uani 1 1 d . .
C4 C -0.0451(2) 0.2491(2) 0.08788(15) 0.0672(8) Uani 1 1 d . .
H4 H -0.0068 0.2339 0.0523 0.081 Uiso 1 1 calc R U
C5 C -0.1137(2) 0.3002(2) 0.07121(18) 0.0747(9) Uani 1 1 d . .
H5 H -0.1221 0.3188 0.0244 0.090 Uiso 1 1 calc R U
C6 C -0.1698(2) 0.3238(2) 0.12315(19) 0.0770(9) Uani 1 1 d . .
H6 H -0.2158 0.3590 0.1119 0.092 Uiso 1 1 calc R U
C7 C -0.1581(2) 0.2954(2) 0.19170(19) 0.0771(9) Uani 1 1 d . .
H7 H -0.1965 0.3114 0.2269 0.093 Uiso 1 1 calc R U
C8 C -0.09038(19) 0.2434(2) 0.20917(16) 0.0673(8) Uani 1 1 d . .
H8 H -0.0834 0.2238 0.2558 0.081 Uiso 1 1 calc R U
C9 C 0.18406(19) 0.00338(19) 0.13580(14) 0.0608(7) Uani 1 1 d . .
C10 C 0.1263(2) -0.0612(2) 0.13187(19) 0.0802(9) Uani 1 1 d . .
H10 H 0.0710 -0.0500 0.1458 0.096 Uiso 1 1 calc R U
C11 C 0.1473(3) -0.1423(2) 0.1079(2) 0.0931(11) Uani 1 1 d . .
H11 H 0.1064 -0.1860 0.1055 0.112 Uiso 1 1 calc R U
C12 C 0.2275(3) -0.1601(3) 0.08728(19) 0.0908(11) Uani 1 1 d . .
H12 H 0.2416 -0.2165 0.0723 0.109 Uiso 1 1 calc R U
C13 C 0.2869(3) -0.0966(3) 0.0883(2) 0.0995(13) Uani 1 1 d . .
H13 H 0.3414 -0.1084 0.0728 0.119 Uiso 1 1 calc R U
C14 C 0.2654(2) -0.0130(3) 0.11313(18) 0.0856(10) Uani 1 1 d . .
H14 H 0.3057 0.0313 0.1144 0.103 Uiso 1 1 calc R U
C15 C 0.08225(16) 0.20194(18) 0.29677(13) 0.0522(6) Uani 1 1 d . .
C16 C 0.09547(17) 0.28626(18) 0.28318(14) 0.0546(7) Uani 1 1 d . .
H16 H 0.0981 0.3003 0.2349 0.066 Uiso 1 1 calc R U
C17 C 0.10661(16) 0.36075(17) 0.33136(15) 0.0539(7) Uani 1 1 d . .
C18 C 0.1325(2) 0.4399(2) 0.30165(18) 0.0751(9) Uani 1 1 d . .
H18 H 0.1438 0.4432 0.2530 0.090 Uiso 1 1 calc R U
C19 C 0.1415(3) 0.5138(2) 0.3436(2) 0.0942(11) Uani 1 1 d . .
H19 H 0.1579 0.5666 0.3228 0.113 Uiso 1 1 calc R U
C20 C 0.1267(3) 0.5104(2) 0.4148(2) 0.0953(12) Uani 1 1 d . .
H20 H 0.1340 0.5602 0.4428 0.114 Uiso 1 1 calc R U
C21 C 0.1014(2) 0.4341(2) 0.44473(19) 0.0801(10) Uani 1 1 d . .
H21 H 0.0910 0.4319 0.4936 0.096 Uiso 1 1 calc R U
C22 C 0.09083(19) 0.3595(2) 0.40405(16) 0.0660(8) Uani 1 1 d . .
H22 H 0.0729 0.3078 0.4256 0.079 Uiso 1 1 calc R U
C23 C 0.1761(2) 0.1499(3) 0.39338(19) 0.0927(12) Uani 1 1 d . .
H23A H 0.1941 0.0913 0.3821 0.139 Uiso 1 1 calc R U
H23B H 0.1761 0.1577 0.4443 0.139 Uiso 1 1 calc R U
H23C H 0.2139 0.1915 0.3719 0.139 Uiso 1 1 calc R U
C24 C 0.0195(2) 0.00059(19) 0.36696(18) 0.0818(10) Uani 1 1 d . .
H24A H -0.0195 -0.0363 0.3922 0.123 Uiso 1 1 calc R U
H24B H 0.0756 -0.0219 0.3727 0.123 Uiso 1 1 calc R U
H24C H 0.0052 0.0014 0.3171 0.123 Uiso 1 1 calc R U

loop_
_atom_site_aniso_label
_atom_site_aniso_U_11
_atom_site_aniso_U_22
_atom_site_aniso_U_33
_atom_site_aniso_U_23
_atom_site_aniso_U_13
_atom_site_aniso_U_12
S1 0.0706(5) 0.0455(4) 0.0547(4) 0.0052(3) 0.0110(3) 0.0025(3)
N1 0.0890(17) 0.0493(13) 0.0478(13) -0.0025(10) 0.0039(12) 0.0115(12)
N2 0.0908(19) 0.0628(16) 0.0589(15) 0.0013(12) 0.0058(14) 0.0067(14)
N3 0.0644(14) 0.0509(13) 0.0454(12) 0.0053(10) 0.0038(10) 0.0001(10)
O1 0.1271(19) 0.0692(13) 0.0482(11) -0.0001(10) 0.0084(11) 0.0350(13)
O2 0.1057(17) 0.0768(15) 0.0509(12) 0.0093(10) 0.0130(10) -0.0037(12)
O3 0.0667(13) 0.0665(13) 0.0914(15) 0.0154(11) 0.0124(11) 0.0048(10)
C1 0.084(2) 0.0632(19) 0.0611(18) -0.0042(15) 0.0011(15) -0.0032(16)
C2 0.085(2) 0.0513(16) 0.0494(16) -0.0032(13) 0.0053(14) 0.0011(15)
C3 0.0748(19) 0.0481(15) 0.0533(16) -0.0040(12) 0.0011(13) -0.0091(13)
C4 0.084(2) 0.0606(18) 0.0569(17) 0.0029(14) 0.0018(15) -0.0023(16)
C5 0.080(2) 0.072(2) 0.072(2) 0.0143(17) -0.0103(17) -0.0140(18)
C6 0.063(2) 0.077(2) 0.092(2) 0.0065(19) -0.0111(18) -0.0117(16)
C7 0.0614(19) 0.089(2) 0.081(2) -0.0089(19) 0.0011(16) -0.0087(17)
C8 0.0686(19) 0.073(2) 0.0602(17) -0.0039(15) -0.0014(14) -0.0098(16)
C9 0.0714(19) 0.0613(18) 0.0498(15) -0.0032(13) 0.0051(13) 0.0079(15)
C10 0.078(2) 0.073(2) 0.090(2) -0.0110(18) 0.0186(18) -0.0053(18)
C11 0.110(3) 0.067(2) 0.102(3) -0.005(2) 0.016(2) -0.008(2)
C12 0.118(3) 0.075(2) 0.079(2) -0.0231(19) -0.004(2) 0.027(2)
C13 0.077(2) 0.128(4) 0.093(3) -0.048(3) 0.010(2) 0.018(2)
C14 0.078(2) 0.100(3) 0.079(2) -0.022(2) 0.0047(18) -0.017(2)
C15 0.0583(15) 0.0525(16) 0.0459(14) 0.0002(12) 0.0069(11) 0.0019(12)
C16 0.0594(16) 0.0570(17) 0.0474(14) 0.0079(12) 0.0047(12) 0.0001(13)
C17 0.0528(15) 0.0487(15) 0.0602(17) 0.0029(13) -0.0061(12) -0.0001(12)
C18 0.091(2) 0.0593(19) 0.075(2) 0.0152(16) -0.0142(17) -0.0101(16)
C19 0.121(3) 0.051(2) 0.111(3) 0.009(2) -0.021(2) -0.0162(19)
C20 0.123(3) 0.063(2) 0.100(3) -0.017(2) -0.025(2) -0.006(2)
C21 0.102(3) 0.066(2) 0.073(2) -0.0129(17) -0.0084(18) -0.0007(19)
C22 0.077(2) 0.0590(18) 0.0616(18) -0.0006(14) 0.0026(15) -0.0015(15)
C23 0.070(2) 0.126(3) 0.083(2) 0.033(2) -0.0059(17) -0.005(2)
C24 0.118(3) 0.0447(17) 0.082(2) 0.0015(16) 0.010(2) -0.0022(17)

loop_
_atom_type_symbol
_atom_type_description
_atom_type_scat_dispersion_real
_atom_type_scat_dispersion_imag
_atom_type_scat_source
C C 0.0033 0.0016 'International Tables Vol C Tables 4.2.6.8 and 6.1.1.4'
H H 0.0000 0.0000 'International Tables Vol C Tables 4.2.6.8 and 6.1.1.4'
N N 0.0061 0.0033 'International Tables Vol C Tables 4.2.6.8 and 6.1.1.4'
O O 0.0106 0.0060 'International Tables Vol C Tables 4.2.6.8 and 6.1.1.4'
S S 0.1246 0.1234 'International Tables Vol C Tables 4.2.6.8 and 6.1.1.4'

loop_
_geom_angle_atom_site_label_1
_geom_angle_atom_site_label_2
_geom_angle_atom_site_label_3
_geom_angle
O3 S1 O2 119.48(14)
O3 S1 N3 107.05(12)
O2 S1 N3 105.74(12)
O3 S1 C24 108.55(16)
O2 S1 C24 107.57(15)
N3 S1 C24 107.96(14)
C15 N1 C2 119.9(2)
C15 N1 O1 109.8(2)
C2 N1 O1 103.2(2)
C2 N2 C1 107.0(2)
C15 N3 C23 118.1(2)
C15 N3 S1 120.79(18)
C23 N3 S1 117.85(19)
N1 O1 C1 105.5(2)
N2 C1 O1 104.8(2)
N2 C1 C9 115.1(2)
O1 C1 C9 106.2(2)
N2 C1 H1 110.1
O1 C1 H1 110.1
C9 C1 H1 110.1
N2 C2 N1 115.1(3)
N2 C2 C3 124.9(3)
N1 C2 C3 119.9(2)
C4 C3 C8 118.9(3)
C4 C3 C2 119.0(3)
C8 C3 C2 122.2(3)
C5 C4 C3 120.5(3)
C5 C4 H4 119.8
C3 C4 H4 119.8
C6 C5 C4 120.2(3)
C6 C5 H5 119.9
C4 C5 H5 119.9
C5 C6 C7 119.9(3)
C5 C6 H6 120.1
C7 C6 H6 120.1
C6 C7 C8 120.8(3)
C6 C7 H7 119.6
C8 C7 H7 119.6
C7 C8 C3 119.8(3)
C7 C8 H8 120.1
C3 C8 H8 120.1
C10 C9 C14 119.2(3)
C10 C9 C1 120.9(3)
C14 C9 C1 119.9(3)
C9 C10 C11 121.0(3)
C9 C10 H10 119.5
C11 C10 H10 119.5
C10 C11 C12 120.4(4)
C10 C11 H11 119.8
C12 C11 H11 119.8
C13 C12 C11 120.5(3)
C13 C12 H12 119.7
C11 C12 H12 119.7
C12 C13 C14 119.1(3)
C12 C13 H13 120.4
C14 C13 H13 120.4
C9 C14 C13 119.6(3)
C9 C14 H14 120.2
C13 C14 H14 120.2
C16 C15 N1 123.9(2)
C16 C15 N3 123.6(2)
N1 C15 N3 112.5(2)
C15 C16 C17 130.8(2)
C15 C16 H16 114.6
C17 C16 H16 114.6
C22 C17 C18 117.3(3)
C22 C17 C16 125.1(2)
C18 C17 C16 117.5(3)
C19 C18 C17 120.6(3)
C19 C18 H18 119.7
C17 C18 H18 119.7
C20 C19 C18 120.8(3)
C20 C19 H19 119.6
C18 C19 H19 119.6
C21 C20 C19 119.5(3)
C21 C20 H20 120.2
C19 C20 H20 120.2
C20 C21 C22 121.0(3)
C20 C21 H21 119.5
C22 C21 H21 119.5
C21 C22 C17 120.7(3)
C21 C22 H22 119.6
C17 C22 H22 119.6
N3 C23 H23A 109.5
N3 C23 H23B 109.5
H23A C23 H23B 109.5
N3 C23 H23C 109.5
H23A C23 H23C 109.5
H23B C23 H23C 109.5
S1 C24 H24A 109.5
S1 C24 H24B 109.5
H24A C24 H24B 109.5
S1 C24 H24C 109.5
H24A C24 H24C 109.5
H24B C24 H24C 109.5

loop_
_geom_bond_atom_site_label_1
_geom_bond_atom_site_label_2
_geom_bond_distance
S1 O3 1.414(2)
S1 O2 1.417(2)
S1 N3 1.631(2)
S1 C24 1.746(3)
N1 C15 1.410(3)
N1 C2 1.416(4)
N1 O1 1.443(3)
N2 C2 1.277(4)
N2 C1 1.455(4)
N3 C15 1.423(3)
N3 C23 1.460(4)
O1 C1 1.457(4)
C1 C9 1.500(4)
C1 H1 0.9800
C2 C3 1.485(4)
C3 C4 1.383(4)
C3 C8 1.385(4)
C4 C5 1.374(4)
C4 H4 0.9300
C5 C6 1.365(5)
C5 H5 0.9300
C6 C7 1.367(4)
C6 H6 0.9300
C7 C8 1.373(4)
C7 H7 0.9300
C8 H8 0.9300
C9 C10 1.346(4)
C9 C14 1.382(4)
C10 C11 1.355(5)
C10 H10 0.9300
C11 C12 1.357(5)
C11 H11 0.9300
C12 C13 1.349(6)
C12 H12 0.9300
C13 C14 1.396(5)
C13 H13 0.9300
C14 H14 0.9300
C15 C16 1.325(4)
C16 C17 1.460(4)
C16 H16 0.9300
C17 C22 1.384(4)
C17 C18 1.389(4)
C18 C19 1.379(5)
C18 H18 0.9300
C19 C20 1.353(5)
C19 H19 0.9300
C20 C21 1.351(5)
C20 H20 0.9300
C21 C22 1.377(4)
C21 H21 0.9300
C22 H22 0.9300
C23 H23A 0.9600
C23 H23B 0.9600
C23 H23C 0.9600
C24 H24A 0.9600
C24 H24B 0.9600
C24 H24C 0.9600

loop_
_geom_hbond_atom_site_label_D
_geom_hbond_atom_site_label_H
_geom_hbond_atom_site_label_A
_geom_hbond_distance_DH
_geom_hbond_distance_HA
_geom_hbond_distance_DA
_geom_hbond_angle_DHA
C24 H24C N1 0.96 2.65 3.185(4) 115.7
C24 H24C N1 0.96 2.65 3.185(4) 115.7
C24 H24C N1 0.96 2.65 3.185(4) 115.7

loop_
_geom_torsion_atom_site_label_1
_geom_torsion_atom_site_label_2
_geom_torsion_atom_site_label_3
_geom_torsion_atom_site_label_4
_geom_torsion
O3 S1 N3 C15 -34.4(2)
O2 S1 N3 C15 -162.8(2)
C24 S1 N3 C15 82.3(2)
O3 S1 N3 C23 166.5(2)
O2 S1 N3 C23 38.1(3)
C24 S1 N3 C23 -76.8(3)
C15 N1 O1 C1 -111.1(2)
C2 N1 O1 C1 17.9(3)
C2 N2 C1 O1 16.4(3)
C2 N2 C1 C9 132.7(3)
N1 O1 C1 N2 -21.1(3)
N1 O1 C1 C9 -143.4(2)
C1 N2 C2 N1 -5.2(3)
C1 N2 C2 C3 178.8(3)
C15 N1 C2 N2 114.2(3)
O1 N1 C2 N2 -8.3(3)
C15 N1 C2 C3 -69.5(4)
O1 N1 C2 C3 168.0(2)
N2 C2 C3 C4 -6.4(4)
N1 C2 C3 C4 177.7(3)
N2 C2 C3 C8 174.8(3)
N1 C2 C3 C8 -1.0(4)
C8 C3 C4 C5 0.4(4)
C2 C3 C4 C5 -178.4(3)
C3 C4 C5 C6 0.7(5)
C4 C5 C6 C7 -0.9(5)
C5 C6 C7 C8 0.2(5)
C6 C7 C8 C3 0.9(5)
C4 C3 C8 C7 -1.1(4)
C2 C3 C8 C7 177.6(3)
N2 C1 C9 C10 -61.2(4)
O1 C1 C9 C10 54.2(4)
N2 C1 C9 C14 120.0(3)
O1 C1 C9 C14 -124.5(3)
C14 C9 C10 C11 1.7(5)
C1 C9 C10 C11 -177.0(3)
C9 C10 C11 C12 0.1(6)
C10 C11 C12 C13 -2.0(6)
C11 C12 C13 C14 2.1(6)
C10 C9 C14 C13 -1.6(5)
C1 C9 C14 C13 177.1(3)
C12 C13 C14 C9 -0.3(6)
C2 N1 C15 C16 -4.4(4)
O1 N1 C15 C16 114.8(3)
C2 N1 C15 N3 176.6(2)
O1 N1 C15 N3 -64.2(3)
C23 N3 C15 C16 -74.5(4)
S1 N3 C15 C16 126.5(3)
C23 N3 C15 N1 104.5(3)
S1 N3 C15 N1 -54.5(3)
N1 C15 C16 C17 169.5(3)
N3 C15 C16 C17 -11.6(5)
C15 C16 C17 C22 -11.9(5)
C15 C16 C17 C18 170.3(3)
C22 C17 C18 C19 -0.2(5)
C16 C17 C18 C19 177.8(3)
C17 C18 C19 C20 1.1(6)
C18 C19 C20 C21 -1.2(6)
C19 C20 C21 C22 0.4(6)
C20 C21 C22 C17 0.6(5)
C18 C17 C22 C21 -0.6(4)
C16 C17 C22 C21 -178.4(3)
